data_1010090
loop_
_publ_author_name
'Hendricks, S B'
'Pauling, L'

_publ_section_title
;
The Crystal Structures of Sodium and Potassium Trinitrides and
Potassium Cyanate and the Nature of the Trinitride Group
;
_journal_coden_ASTM JACSAT
_journal_name_full 'Journal of the American Chemical Society'
_journal_page_first 2904
_journal_page_last 2920
_journal_paper_doi 10.1021/ja01689a008
_journal_volume 47
_journal_year 1925
_chemical_formula_structural 'K O C N'
_chemical_formula_sum 'C K N O'
_chemical_name_systematic 'Potassium cyanate'
_space_group_IT_number 140
_symmetry_cell_setting tetragonal
_symmetry_Int_Tables_number 140
_symmetry_space_group_name_Hall '-I 4 2c'
_symmetry_space_group_name_H-M 'I 4/m c m'
_cell_angle_alpha 90
_cell_angle_beta 90
_cell_angle_gamma 90
_cell_formula_units_Z 4
_cell_length_a 6.07
_cell_length_b 6.07
_cell_length_c 7.03
_cell_volume 259.0
_exptl_crystal_density_meas 2.06
_cod_original_formula_sum 'K N O'
_cod_database_code 1010090

loop_
_symmetry_equiv_pos_as_xyz
x,y,z
-x,-y,z
x,-y,1/2+z
-x,y,1/2+z
-y,x,z
y,-x,z
y,x,1/2+z
-y,-x,1/2+z
-x,-y,-z
x,y,-z
-x,y,1/2-z
x,-y,1/2-z
y,-x,-z
-y,x,-z
-y,-x,1/2-z
y,x,1/2-z
1/2+x,1/2+y,1/2+z
1/2-x,1/2-y,1/2+z
1/2+x,1/2-y,z
1/2-x,1/2+y,z
1/2-y,1/2+x,1/2+z
1/2+y,1/2-x,1/2+z
1/2+y,1/2+x,z
1/2-y,1/2-x,z
1/2-x,1/2-y,1/2-z
1/2+x,1/2+y,1/2-z
1/2-x,1/2+y,-z
1/2+x,1/2-y,-z
1/2+y,1/2-x,1/2-z
1/2-y,1/2+x,1/2-z
1/2-y,1/2-x,-z
1/2+y,1/2+x,-z

loop_
_atom_site_label
_atom_site_type_symbol
_atom_site_symmetry_multiplicity
_atom_site_Wyckoff_symbol
_atom_site_fract_x
_atom_site_fract_y
_atom_site_fract_z
_atom_site_occupancy
_atom_site_attached_hydrogens
_atom_site_calc_flag
K1 K1+ 4 c 0. 0. 0.25 1. 0 d
C1 C4+ 4 b 0. 0.5 0. 1. 0 d
N1 N3- 8 h 0.135 0.635 0. 0.5 0 d
O1 O2- 8 h 0.135 0.635 0. 0.5 0 d

loop_
_atom_type_symbol
_atom_type_oxidation_number
K1+ 1.000
C4+ 4.000
N3- -3.000
O2- -2.000
